data_4307153
loop_
_publ_author_name
'Eduardo E. Chuf\'an'
'Claudio N. Verani'
'Simona C. Puiu'
'Eva Rentschler'
'Ulrich Schatzschneider'
'Christopher Incarvito'
'Arnold L. Rheingold'
'Kenneth D. Karlin'

_publ_section_title
;
Generation and Characterization of [(P)M-(X)-Co(TMPA)]n+ Assemblies; P =
Porphyrinate, M = FeIII and CoIII, X = O2-, OH-, O22-, and TMPA =
Tris(2-pyridylmethyl)amine
;
_journal_name_full 'Inorganic Chemistry'
_journal_page_first 3017
_journal_page_last 3026
_journal_paper_doi 10.1021/ic061686k
_journal_volume 46
_journal_year 2007
_chemical_formula_sum 'C70 H58 Cl Co F8 Fe N8 O7'
_chemical_formula_weight 1425.47
_chemical_name_systematic
;
  ?
;
_space_group_IT_number 15
_symmetry_cell_setting monoclinic
_symmetry_space_group_name_Hall '-I 2ya'
_symmetry_space_group_name_H-M 'I 1 2/a 1'
_atom_sites_solution_hydrogens geom
_atom_sites_solution_primary direct
_atom_sites_solution_secondary difmap
_audit_creation_method SHELXL-97
_cell_angle_alpha 90.00
_cell_angle_beta 94.66(3)
_cell_angle_gamma 90.00
_cell_formula_units_Z 8
_cell_length_a 30.38(4)
_cell_length_b 10.368(14)
_cell_length_c 43.30(6)
_cell_measurement_temperature 223(2)
_cell_volume 13594(3)
_computing_cell_refinement 'Bruker SMART'
_computing_data_collection 'Bruker SMART'
_computing_data_reduction 'Bruker SAINT'
_computing_molecular_graphics 'Bruker SHELXTL'
_computing_publication_material 'Bruker SHELXTL'
_computing_structure_refinement 'SHELXL-97 (Sheldrick, 1997)'
_computing_structure_solution 'SHELXS-97 (Sheldrick, 1990)'
_diffrn_ambient_temperature 223(2)
_diffrn_measured_fraction_theta_full 0.999
_diffrn_measured_fraction_theta_max 0.999
_diffrn_measurement_device_type 'CCD area detector'
_diffrn_measurement_method 'phi and omega scans'
_diffrn_radiation_monochromator graphite
_diffrn_radiation_source 'fine-focus sealed tube'
_diffrn_radiation_type MoK\a
_diffrn_radiation_wavelength 0.71073
_diffrn_reflns_av_R_equivalents 0.0352
_diffrn_reflns_av_sigmaI/netI 0.0392
_diffrn_reflns_limit_h_max 34
_diffrn_reflns_limit_h_min -34
_diffrn_reflns_limit_k_max 11
_diffrn_reflns_limit_k_min -11
_diffrn_reflns_limit_l_max 49
_diffrn_reflns_limit_l_min -48
_diffrn_reflns_number 36670
_diffrn_reflns_theta_full 24.00
_diffrn_reflns_theta_max 24.00
_diffrn_reflns_theta_min 1.34
_exptl_absorpt_coefficient_mu 0.578
_exptl_absorpt_correction_type SADABS
_exptl_crystal_colour 'dark red'
_exptl_crystal_density_diffrn 1.393
_exptl_crystal_density_meas 0
_exptl_crystal_density_method 'not measured'
_exptl_crystal_description block
_exptl_crystal_F_000 5856
_exptl_crystal_size_max 0.30
_exptl_crystal_size_mid 0.20
_exptl_crystal_size_min 0.15
_refine_diff_density_max 3.178
_refine_diff_density_min -0.589
_refine_diff_density_rms 0.110
_refine_ls_extinction_method none
_refine_ls_goodness_of_fit_ref 1.651
_refine_ls_hydrogen_treatment mixed
_refine_ls_matrix_type full
_refine_ls_number_parameters 775
_refine_ls_number_reflns 10649
_refine_ls_number_restraints 0
_refine_ls_restrained_S_all 1.651
_refine_ls_R_factor_all 0.0988
_refine_ls_R_factor_gt 0.0844
_refine_ls_shift/su_max 0.001
_refine_ls_shift/su_mean 0.000
_refine_ls_structure_factor_coef Fsqd
_refine_ls_weighting_details 'calc w=1/[\s^2^(Fo^2^)+(0.1000P)^2^+0.0000P] where P=(Fo^2^+2Fc^2^)/3'
_refine_ls_weighting_scheme calc
_refine_ls_wR_factor_gt 0.2291
_refine_ls_wR_factor_ref 0.2347
_reflns_number_gt 8267
_reflns_number_total 10649
_reflns_threshold_expression >2sigma(I)
_cod_data_source_file ic061686ksi20060906_022815.cif
_cod_data_source_block kdk53
_cod_depositor_comments
;
The following automatic conversions were performed:
'_symmetry_cell_setting' value 'Monoclinic' changed to 'monoclinic'
according to '/home/saulius/struct/CIF-dictionaries/cif_core.dic'
dictionary named 'cif_core.dic' version 2.4.1 from 2010-06-29.

Automatic conversion script
Id: cif_fix_enum 1527 2010-12-29 10:47:43Z saulius 
;
_cod_original_cell_volume 13593(30)
_cod_database_code 4307153

loop_
_symmetry_equiv_pos_as_xyz
'x, y, z'
'-x+1/2, y, -z'
'x+1/2, y+1/2, z+1/2'
'-x+1, y+1/2, -z+1/2'
'-x, -y, -z'
'x-1/2, -y, z'
'-x+1/2, -y+1/2, -z+1/2'
'x, -y+1/2, z+1/2'

loop_
_atom_site_label
_atom_site_type_symbol
_atom_site_fract_x
_atom_site_fract_y
_atom_site_fract_z
_atom_site_U_iso_or_equiv
_atom_site_adp_type
_atom_site_occupancy
_atom_site_symmetry_multiplicity
_atom_site_calc_flag
_atom_site_refinement_flags
_atom_site_disorder_assembly
_atom_site_disorder_group
Co1 Co 0.09048(2) 0.79701(7) 0.137472(16) 0.0414(2) Uani 1 1 d . . .
Fe1 Fe 0.074549(19) 0.45645(7) 0.145449(14) 0.0341(2) Uani 1 1 d . . .
Cl1 Cl 0.30977(6) 0.1223(2) 0.08033(6) 0.0961(7) Uani 1 1 d . . .
F1 F 0.24575(15) 0.5778(6) 0.16464(17) 0.149(3) Uani 1 1 d . . .
F2 F 0.2260(2) 0.1466(5) 0.18696(19) 0.178(3) Uani 1 1 d . . .
F3 F 0.02641(12) 0.6564(3) 0.25124(8) 0.0673(9) Uani 1 1 d . . .
F4 F 0.06683(12) 0.2219(3) 0.26706(8) 0.0699(10) Uani 1 1 d . . .
F5 F -0.09261(10) 0.6354(3) 0.13345(9) 0.0688(10) Uani 1 1 d . . .
F6 F -0.08772(12) 0.2051(4) 0.10155(13) 0.1130(18) Uani 1 1 d . . .
F7 F 0.1251(3) 0.5879(5) 0.03577(10) 0.155(3) Uani 1 1 d . . .
F8 F 0.0765(3) 0.1675(6) 0.03150(11) 0.200(4) Uani 1 1 d . . .
O1 O 0.07854(10) 0.6241(3) 0.14279(8) 0.0465(9) Uani 1 1 d . . .
O2 O 0.35320(17) 0.1584(7) 0.07793(17) 0.127(2) Uani 1 1 d . . .
O3 O 0.3046(3) -0.0083(8) 0.0746(2) 0.177(4) Uani 1 1 d . . .
O4 O 0.2917(2) 0.1577(7) 0.10770(19) 0.139(3) Uani 1 1 d . . .
O5 O 0.2836(4) 0.1982(18) 0.0609(4) 0.318(9) Uani 1 1 d . . .
N1 N 0.12798(11) 0.3833(3) 0.12250(8) 0.0296(8) Uani 1 1 d . . .
N2 N 0.11257(11) 0.4057(4) 0.18698(8) 0.0351(9) Uani 1 1 d . . .
N3 N 0.01923(11) 0.4194(4) 0.17031(9) 0.0394(10) Uani 1 1 d . . .
N4 N 0.03469(11) 0.4015(4) 0.10567(8) 0.0336(9) Uani 1 1 d . . .
N5 N 0.10002(15) 1.0045(4) 0.13463(11) 0.0589(14) Uani 1 1 d . . .
N6 N 0.09971(15) 0.8630(5) 0.18311(11) 0.0547(12) Uani 1 1 d . . .
N7 N 0.03411(12) 0.8626(4) 0.11202(10) 0.0445(10) Uani 1 1 d . . .
N8 N 0.14733(14) 0.8044(4) 0.11446(11) 0.0491(11) Uani 1 1 d . . .
C1 C 0.17117(13) 0.3686(4) 0.13504(10) 0.0301(10) Uani 1 1 d . . .
C2 C 0.18519(13) 0.3759(5) 0.16645(11) 0.0359(11) Uani 1 1 d . . .
C3 C 0.15759(14) 0.3958(5) 0.19060(11) 0.0392(12) Uani 1 1 d . . .
C4 C 0.17275(15) 0.4078(6) 0.22308(11) 0.0521(14) Uani 1 1 d . . .
H4A H 0.2022 0.4056 0.2316 0.062 Uiso 1 1 calc R . .
C5 C 0.13658(16) 0.4225(6) 0.23879(12) 0.0508(14) Uani 1 1 d . . .
H5A H 0.1362 0.4328 0.2603 0.061 Uiso 1 1 calc R . .
C6 C 0.09855(15) 0.4196(5) 0.21667(10) 0.0387(11) Uani 1 1 d . . .
C7 C 0.05501(16) 0.4274(5) 0.22377(11) 0.0419(12) Uani 1 1 d . . .
C8 C 0.01797(14) 0.4239(5) 0.20202(10) 0.0376(11) Uani 1 1 d . . .
C9 C -0.02773(15) 0.4249(5) 0.20994(12) 0.0468(13) Uani 1 1 d . . .
H9A H -0.0375 0.4288 0.2300 0.056 Uiso 1 1 calc R . .
C10 C -0.05337(15) 0.4191(6) 0.18284(12) 0.0485(13) Uani 1 1 d . . .
H10A H -0.0844 0.4167 0.1807 0.058 Uiso 1 1 calc R . .
C11 C -0.02476(14) 0.4174(5) 0.15797(11) 0.0405(12) Uani 1 1 d . . .
C12 C -0.03855(14) 0.4167(5) 0.12653(12) 0.0431(12) Uani 1 1 d . . .
C13 C -0.01047(14) 0.4119(5) 0.10188(11) 0.0416(12) Uani 1 1 d . . .
C14 C -0.02538(15) 0.4133(6) 0.06926(12) 0.0517(14) Uani 1 1 d . . .
H14A H -0.0548 0.4172 0.0608 0.062 Uiso 1 1 calc R . .
C15 C 0.01079(16) 0.4080(6) 0.05343(12) 0.0511(14) Uani 1 1 d . . .
H15A H 0.0114 0.4098 0.0318 0.061 Uiso 1 1 calc R . .
C16 C 0.04888(14) 0.3989(5) 0.07590(10) 0.0370(11) Uani 1 1 d . . .
C17 C 0.09231(15) 0.3834(5) 0.06905(10) 0.0382(11) Uani 1 1 d . . .
C18 C 0.12951(13) 0.3709(4) 0.09063(10) 0.0322(10) Uani 1 1 d . . .
C19 C 0.17372(14) 0.3459(5) 0.08347(11) 0.0394(11) Uani 1 1 d . . .
H19A H 0.1831 0.3316 0.0636 0.047 Uiso 1 1 calc R . .
C20 C 0.19959(15) 0.3465(5) 0.11035(11) 0.0390(11) Uani 1 1 d . . .
H20A H 0.2304 0.3347 0.1126 0.047 Uiso 1 1 calc R . .
C21 C 0.23397(15) 0.3641(6) 0.17520(11) 0.0469(14) Uani 1 1 d . . .
C22 C 0.26228(17) 0.4663(8) 0.17436(15) 0.071(2) Uani 1 1 d . . .
C23 C 0.3072(2) 0.4527(11) 0.18230(18) 0.105(3) Uani 1 1 d . . .
H23A H 0.3258 0.5248 0.1813 0.126 Uiso 1 1 calc R . .
C24 C 0.3241(2) 0.3413(13) 0.19119(19) 0.110(4) Uani 1 1 d . . .
H24A H 0.3547 0.3335 0.1964 0.132 Uiso 1 1 calc R . .
C25 C 0.2976(3) 0.2386(11) 0.1927(2) 0.120(4) Uani 1 1 d . . .
H25A H 0.3100 0.1588 0.1990 0.144 Uiso 1 1 calc R . .
C26 C 0.2525(2) 0.2468(9) 0.1852(2) 0.097(3) Uani 1 1 d . . .
C27 C 0.04638(16) 0.4371(5) 0.25750(11) 0.0445(13) Uani 1 1 d . . .
C28 C 0.03170(18) 0.5531(6) 0.27044(12) 0.0532(14) Uani 1 1 d . . .
C29 C 0.0240(2) 0.5663(7) 0.30103(14) 0.0715(19) Uani 1 1 d . . .
H29A H 0.0146 0.6458 0.3086 0.086 Uiso 1 1 calc R . .
C30 C 0.0300(3) 0.4629(8) 0.32040(16) 0.085(2) Uani 1 1 d . . .
H30A H 0.0244 0.4710 0.3414 0.102 Uiso 1 1 calc R . .
C31 C 0.0446(2) 0.3431(8) 0.30907(15) 0.085(2) Uani 1 1 d . . .
H31A H 0.0489 0.2711 0.3222 0.102 Uiso 1 1 calc R . .
C32 C 0.05229(19) 0.3358(6) 0.27827(13) 0.0578(15) Uani 1 1 d . . .
C33 C -0.08782(14) 0.4195(6) 0.11732(12) 0.0463(13) Uani 1 1 d . . .
C34 C -0.11260(16) 0.5293(6) 0.11974(12) 0.0496(14) Uani 1 1 d . . .
C35 C -0.15685(17) 0.5366(7) 0.10979(14) 0.0629(17) Uani 1 1 d . . .
H35A H -0.1726 0.6137 0.1118 0.076 Uiso 1 1 calc R . .
C36 C -0.17695(18) 0.4315(9) 0.09717(16) 0.078(2) Uani 1 1 d . . .
H36A H -0.2071 0.4357 0.0905 0.093 Uiso 1 1 calc R . .
C37 C -0.1547(2) 0.3192(9) 0.09381(19) 0.092(3) Uani 1 1 d . . .
H37A H -0.1689 0.2464 0.0847 0.110 Uiso 1 1 calc R . .
C38 C -0.11022(18) 0.3155(7) 0.10436(17) 0.073(2) Uani 1 1 d . . .
C39 C 0.10120(15) 0.3778(6) 0.03529(11) 0.0446(13) Uani 1 1 d . . .
C40 C 0.1160(2) 0.4815(7) 0.01982(13) 0.0653(17) Uani 1 1 d . . .
C41 C 0.1265(2) 0.4754(10) -0.01117(17) 0.091(3) Uani 1 1 d . . .
H41A H 0.1381 0.5481 -0.0206 0.109 Uiso 1 1 calc R . .
C42 C 0.1200(3) 0.3663(10) -0.02714(17) 0.087(3) Uani 1 1 d . . .
H42A H 0.1267 0.3609 -0.0479 0.104 Uiso 1 1 calc R . .
C43 C 0.1035(4) 0.2642(10) -0.01291(17) 0.128(4) Uani 1 1 d . . .
H43A H 0.0985 0.1867 -0.0239 0.154 Uiso 1 1 calc R . .
C44 C 0.0939(3) 0.2710(8) 0.01730(15) 0.100(3) Uani 1 1 d . . .
C45 C 0.0883(2) 1.0758(7) 0.16013(17) 0.0749(19) Uani 1 1 d . . .
H45A H 0.0566 1.0950 0.1583 0.090 Uiso 1 1 calc R . .
H45B H 0.1048 1.1571 0.1619 0.090 Uiso 1 1 calc R . .
C46 C 0.10075(18) 0.9873(7) 0.18887(15) 0.0612(16) Uani 1 1 d . . .
C47 C 0.1121(2) 1.0364(7) 0.21771(17) 0.074(2) Uani 1 1 d . . .
H47A H 0.1137 1.1260 0.2210 0.089 Uiso 1 1 calc R . .
C48 C 0.1212(2) 0.9517(10) 0.24175(17) 0.087(2) Uani 1 1 d . . .
H48A H 0.1281 0.9840 0.2618 0.104 Uiso 1 1 calc R . .
C49 C 0.1204(2) 0.8216(9) 0.23707(16) 0.083(2) Uani 1 1 d . . .
H49A H 0.1270 0.7628 0.2533 0.099 Uiso 1 1 calc R . .
C50 C 0.1090(2) 0.7806(7) 0.20645(15) 0.0697(18) Uani 1 1 d . . .
H50A H 0.1079 0.6916 0.2023 0.084 Uiso 1 1 calc R . .
C51 C 0.07684(19) 1.0536(6) 0.10395(15) 0.0612(16) Uani 1 1 d . . .
H51A H 0.0719 1.1469 0.1048 0.073 Uiso 1 1 calc R . .
H51B H 0.0945 1.0342 0.0865 0.073 Uiso 1 1 calc R . .
C52 C 0.03331(18) 0.9816(6) 0.10077(14) 0.0560(15) Uani 1 1 d . . .
C53 C -0.0050(2) 1.0354(7) 0.08514(15) 0.0676(17) Uani 1 1 d . . .
H53A H -0.0050 1.1201 0.0774 0.081 Uiso 1 1 calc R . .
C54 C -0.04180(19) 0.9600(7) 0.08165(14) 0.0679(18) Uani 1 1 d . . .
H54A H -0.0680 0.9935 0.0717 0.082 Uiso 1 1 calc R . .
C55 C -0.04107(18) 0.8363(7) 0.09252(15) 0.0640(17) Uani 1 1 d . . .
H55A H -0.0663 0.7839 0.0896 0.077 Uiso 1 1 calc R . .
C56 C -0.00287(17) 0.7894(6) 0.10785(13) 0.0533(14) Uani 1 1 d . . .
H56A H -0.0025 0.7047 0.1156 0.064 Uiso 1 1 calc R . .
C57 C 0.15069(18) 1.0276(6) 0.13032(16) 0.0638(17) Uani 1 1 d . . .
H57A H 0.1543 1.1083 0.1190 0.077 Uiso 1 1 calc R . .
H57B H 0.1672 1.0348 0.1507 0.077 Uiso 1 1 calc R . .
C58 C 0.16847(17) 0.9169(6) 0.11260(15) 0.0599(16) Uani 1 1 d . . .
C59 C 0.2061(2) 0.9284(8) 0.0958(2) 0.092(3) Uani 1 1 d . . .
H59A H 0.2207 1.0078 0.0944 0.110 Uiso 1 1 calc R . .
C60 C 0.2209(2) 0.8189(9) 0.0813(2) 0.099(3) Uani 1 1 d . . .
H60A H 0.2459 0.8237 0.0699 0.119 Uiso 1 1 calc R . .
C61 C 0.1991(2) 0.7044(7) 0.08352(18) 0.077(2) Uani 1 1 d . . .
H61A H 0.2092 0.6302 0.0738 0.092 Uiso 1 1 calc R . .
C62 C 0.16269(19) 0.6986(6) 0.10001(15) 0.0630(16) Uani 1 1 d . . .
H62A H 0.1478 0.6195 0.1014 0.076 Uiso 1 1 calc R . .

loop_
_atom_site_aniso_label
_atom_site_aniso_U_11
_atom_site_aniso_U_22
_atom_site_aniso_U_33
_atom_site_aniso_U_23
_atom_site_aniso_U_13
_atom_site_aniso_U_12
Co1 0.0386(4) 0.0402(5) 0.0451(4) 0.0006(3) 0.0020(3) -0.0048(3)
Fe1 0.0293(3) 0.0406(5) 0.0325(4) 0.0004(3) 0.0020(3) -0.0021(3)
Cl1 0.0606(10) 0.0914(16) 0.1403(19) -0.0052(13) 0.0325(11) -0.0235(10)
F1 0.075(3) 0.115(4) 0.244(7) 0.069(4) -0.055(4) -0.050(3)
F2 0.132(4) 0.075(4) 0.302(9) 0.017(4) -0.135(5) 0.007(3)
F3 0.096(2) 0.056(2) 0.053(2) 0.0045(17) 0.0244(18) 0.0124(19)
F4 0.085(2) 0.069(2) 0.060(2) 0.0140(18) 0.0292(18) 0.0214(19)
F5 0.0474(17) 0.065(2) 0.094(3) -0.0001(19) 0.0046(17) -0.0005(16)
F6 0.052(2) 0.089(3) 0.196(5) -0.063(3) 0.001(3) -0.008(2)
F7 0.306(8) 0.108(4) 0.052(3) 0.012(3) 0.018(4) -0.092(5)
F8 0.461(13) 0.085(4) 0.061(3) -0.028(3) 0.057(5) -0.074(6)
O1 0.0407(17) 0.046(2) 0.054(2) -0.0009(17) 0.0113(16) -0.0003(15)
O2 0.063(3) 0.160(6) 0.161(6) 0.008(5) 0.037(3) -0.024(3)
O3 0.161(7) 0.107(6) 0.277(11) -0.062(6) 0.087(7) -0.029(5)
O4 0.100(4) 0.150(6) 0.177(7) -0.036(5) 0.074(5) -0.013(4)
O5 0.131(8) 0.46(2) 0.359(19) 0.135(16) -0.023(10) 0.105(11)
N1 0.0272(17) 0.036(2) 0.026(2) -0.0022(16) 0.0042(15) -0.0046(16)
N2 0.0301(18) 0.046(2) 0.028(2) -0.0032(18) -0.0006(15) -0.0041(17)
N3 0.0291(18) 0.059(3) 0.030(2) 0.0004(19) 0.0054(16) -0.0054(18)
N4 0.0263(18) 0.044(2) 0.030(2) -0.0040(18) -0.0009(15) -0.0005(17)
N5 0.064(3) 0.043(3) 0.063(3) -0.034(2) -0.032(2) 0.030(2)
N6 0.060(3) 0.059(3) 0.045(3) -0.006(2) 0.004(2) -0.006(2)
N7 0.038(2) 0.050(3) 0.045(3) 0.008(2) 0.0044(18) -0.001(2)
N8 0.044(2) 0.046(3) 0.058(3) 0.005(2) 0.007(2) -0.002(2)
C1 0.0223(19) 0.036(3) 0.033(3) -0.004(2) 0.0065(18) -0.0002(18)
C2 0.022(2) 0.052(3) 0.034(3) 0.000(2) -0.0001(18) 0.004(2)
C3 0.030(2) 0.053(3) 0.034(3) -0.004(2) -0.001(2) 0.001(2)
C4 0.031(2) 0.087(4) 0.038(3) -0.004(3) -0.001(2) 0.002(3)
C5 0.046(3) 0.075(4) 0.030(3) -0.002(3) -0.001(2) 0.003(3)
C6 0.038(2) 0.054(3) 0.024(2) 0.002(2) 0.0014(19) 0.002(2)
C7 0.044(3) 0.054(3) 0.030(3) 0.001(2) 0.010(2) -0.006(2)
C8 0.032(2) 0.050(3) 0.033(3) 0.002(2) 0.0075(19) 0.003(2)
C9 0.038(3) 0.060(4) 0.045(3) 0.007(3) 0.020(2) -0.005(2)
C10 0.026(2) 0.065(4) 0.055(3) 0.009(3) 0.008(2) -0.001(2)
C11 0.024(2) 0.054(3) 0.044(3) 0.000(2) 0.006(2) -0.005(2)
C12 0.025(2) 0.054(3) 0.050(3) -0.003(3) -0.001(2) 0.000(2)
C13 0.026(2) 0.058(3) 0.040(3) 0.001(2) 0.000(2) -0.009(2)
C14 0.029(2) 0.085(4) 0.040(3) -0.003(3) -0.003(2) 0.000(3)
C15 0.042(3) 0.074(4) 0.036(3) 0.001(3) -0.005(2) 0.000(3)
C16 0.034(2) 0.050(3) 0.027(2) -0.001(2) 0.0004(19) -0.005(2)
C17 0.041(2) 0.048(3) 0.026(2) -0.005(2) 0.002(2) -0.004(2)
C18 0.031(2) 0.041(3) 0.025(2) -0.002(2) 0.0050(18) 0.0012(19)
C19 0.032(2) 0.053(3) 0.035(3) -0.003(2) 0.013(2) 0.002(2)
C20 0.032(2) 0.051(3) 0.035(3) -0.006(2) 0.006(2) 0.007(2)
C21 0.029(2) 0.078(4) 0.033(3) -0.014(3) 0.000(2) 0.004(3)
C22 0.033(3) 0.109(6) 0.069(4) 0.015(4) -0.006(3) -0.012(3)
C23 0.037(3) 0.190(11) 0.085(5) 0.021(6) -0.012(3) -0.026(5)
C24 0.043(4) 0.207(11) 0.077(5) -0.049(6) -0.023(4) 0.038(6)
C25 0.069(5) 0.137(9) 0.144(8) -0.051(7) -0.058(5) 0.044(5)
C26 0.061(4) 0.101(6) 0.118(6) -0.033(5) -0.054(4) 0.035(4)
C27 0.044(3) 0.059(4) 0.032(3) 0.006(3) 0.010(2) 0.004(2)
C28 0.054(3) 0.067(4) 0.041(3) -0.004(3) 0.015(2) 0.007(3)
C29 0.087(4) 0.084(5) 0.048(4) -0.002(3) 0.031(3) 0.018(4)
C30 0.109(6) 0.103(6) 0.048(4) 0.006(4) 0.036(4) 0.020(5)
C31 0.098(5) 0.111(6) 0.052(4) 0.038(4) 0.036(4) 0.032(5)
C32 0.062(3) 0.067(4) 0.046(3) 0.002(3) 0.014(3) 0.013(3)
C33 0.026(2) 0.070(4) 0.043(3) 0.000(3) 0.001(2) -0.006(2)
C34 0.033(2) 0.071(4) 0.045(3) 0.010(3) 0.007(2) -0.003(3)
C35 0.034(3) 0.093(5) 0.063(4) 0.013(3) 0.005(3) 0.013(3)
C36 0.026(3) 0.125(7) 0.081(5) 0.005(5) -0.006(3) -0.007(4)
C37 0.038(3) 0.126(7) 0.110(6) -0.026(5) -0.001(4) -0.024(4)
C38 0.039(3) 0.088(5) 0.090(5) -0.028(4) -0.001(3) -0.003(3)
C39 0.036(2) 0.069(4) 0.029(3) 0.003(3) 0.005(2) 0.003(2)
C40 0.074(4) 0.082(5) 0.039(3) 0.007(3) -0.001(3) -0.019(4)
C41 0.079(5) 0.140(8) 0.051(4) 0.043(5) -0.003(3) -0.030(5)
C42 0.085(5) 0.138(8) 0.038(4) 0.007(5) 0.010(3) 0.029(5)
C43 0.251(13) 0.100(7) 0.035(4) -0.019(4) 0.021(6) 0.013(8)
C44 0.185(9) 0.076(5) 0.040(4) -0.002(4) 0.021(5) -0.007(6)
C45 0.068(4) 0.059(4) 0.098(5) -0.022(4) 0.008(4) -0.010(3)
C46 0.055(3) 0.066(4) 0.064(4) -0.020(3) 0.011(3) -0.009(3)
C47 0.082(4) 0.071(5) 0.071(5) -0.030(4) 0.015(4) -0.015(4)
C48 0.092(5) 0.119(7) 0.051(4) -0.036(5) 0.014(4) -0.029(5)
C49 0.081(5) 0.114(7) 0.053(4) 0.004(4) 0.005(3) -0.010(4)
C50 0.080(4) 0.073(5) 0.057(4) -0.011(3) 0.013(3) -0.017(3)
C51 0.059(3) 0.046(4) 0.079(4) 0.022(3) 0.007(3) -0.002(3)
C52 0.051(3) 0.059(4) 0.058(4) -0.006(3) 0.003(3) 0.006(3)
C53 0.064(4) 0.065(4) 0.073(4) 0.012(3) 0.002(3) 0.018(3)
C54 0.052(3) 0.089(5) 0.059(4) -0.002(4) -0.014(3) 0.011(3)
C55 0.049(3) 0.078(5) 0.065(4) 0.010(3) -0.003(3) -0.009(3)
C56 0.046(3) 0.059(4) 0.054(3) 0.011(3) 0.000(2) -0.002(3)
C57 0.047(3) 0.050(4) 0.094(5) 0.007(3) 0.002(3) -0.012(3)
C58 0.041(3) 0.064(4) 0.074(4) 0.007(3) 0.005(3) -0.003(3)
C59 0.045(3) 0.080(6) 0.154(8) -0.003(5) 0.031(4) -0.020(4)
C60 0.045(3) 0.106(7) 0.153(8) -0.001(6) 0.047(4) -0.002(4)
C61 0.048(3) 0.070(5) 0.115(6) -0.004(4) 0.026(4) 0.003(3)
C62 0.051(3) 0.062(4) 0.077(4) -0.002(3) 0.013(3) 0.002(3)

loop_
_atom_type_symbol
_atom_type_description
_atom_type_scat_dispersion_real
_atom_type_scat_dispersion_imag
_atom_type_scat_source
C C 0.0033 0.0016 'International Tables Vol C Tables 4.2.6.8 and 6.1.1.4'
H H 0.0000 0.0000 'International Tables Vol C Tables 4.2.6.8 and 6.1.1.4'
N N 0.0061 0.0033 'International Tables Vol C Tables 4.2.6.8 and 6.1.1.4'
O O 0.0106 0.0060 'International Tables Vol C Tables 4.2.6.8 and 6.1.1.4'
F F 0.0171 0.0103 'International Tables Vol C Tables 4.2.6.8 and 6.1.1.4'
Cl Cl 0.1484 0.1585 'International Tables Vol C Tables 4.2.6.8 and 6.1.1.4'
Fe Fe 0.3463 0.8444 'International Tables Vol C Tables 4.2.6.8 and 6.1.1.4'
Co Co 0.3494 0.9721 'International Tables Vol C Tables 4.2.6.8 and 6.1.1.4'

loop_
_geom_angle_atom_site_label_1
_geom_angle_atom_site_label_2
_geom_angle_atom_site_label_3
_geom_angle
_geom_angle_site_symmetry_1
_geom_angle_site_symmetry_3
_geom_angle_publ_flag
O1 Co1 N8 106.06(16) . . ?
O1 Co1 N7 102.83(16) . . ?
N8 Co1 N7 114.74(19) . . ?
O1 Co1 N6 102.27(18) . . ?
N8 Co1 N6 113.04(19) . . ?
N7 Co1 N6 115.90(19) . . ?
O1 Co1 N5 174.36(18) . . ?
N8 Co1 N5 79.37(18) . . ?
N7 Co1 N5 75.76(16) . . ?
N6 Co1 N5 73.82(19) . . ?
O1 Fe1 N4 104.72(16) . . ?
O1 Fe1 N3 106.13(16) . . ?
N4 Fe1 N3 86.51(17) . . ?
O1 Fe1 N1 105.44(15) . . ?
N4 Fe1 N1 86.02(16) . . ?
N3 Fe1 N1 148.42(17) . . ?
O1 Fe1 N2 105.45(16) . . ?
N4 Fe1 N2 149.83(17) . . ?
N3 Fe1 N2 85.62(17) . . ?
N1 Fe1 N2 85.61(16) . . ?
O5 Cl1 O3 113.7(10) . . ?
O5 Cl1 O2 108.1(7) . . ?
O3 Cl1 O2 110.3(5) . . ?
O5 Cl1 O4 97.0(8) . . ?
O3 Cl1 O4 111.3(5) . . ?
O2 Cl1 O4 115.8(5) . . ?
Fe1 O1 Co1 171.6(2) . . ?
C1 N1 C18 105.7(3) . . ?
C1 N1 Fe1 126.4(3) . . ?
C18 N1 Fe1 126.1(3) . . ?
C3 N2 C6 106.2(4) . . ?
C3 N2 Fe1 125.9(3) . . ?
C6 N2 Fe1 124.7(3) . . ?
C8 N3 C11 106.1(4) . . ?
C8 N3 Fe1 126.3(3) . . ?
C11 N3 Fe1 125.8(3) . . ?
C13 N4 C16 105.8(4) . . ?
C13 N4 Fe1 125.5(3) . . ?
C16 N4 Fe1 124.2(3) . . ?
C45 N5 C51 112.3(5) . . ?
C45 N5 C57 109.0(4) . . ?
C51 N5 C57 103.3(5) . . ?
C45 N5 Co1 115.7(5) . . ?
C51 N5 Co1 108.8(3) . . ?
C57 N5 Co1 106.9(3) . . ?
C46 N6 C50 118.9(5) . . ?
C46 N6 Co1 120.0(4) . . ?
C50 N6 Co1 120.7(4) . . ?
C52 N7 C56 118.8(4) . . ?
C52 N7 Co1 119.3(3) . . ?
C56 N7 Co1 121.8(4) . . ?
C58 N8 C62 119.3(5) . . ?
C58 N8 Co1 119.1(4) . . ?
C62 N8 Co1 121.5(4) . . ?
N1 C1 C2 125.5(4) . . ?
N1 C1 C20 109.3(4) . . ?
C2 C1 C20 125.2(4) . . ?
C1 C2 C3 125.4(4) . . ?
C1 C2 C21 117.3(4) . . ?
C3 C2 C21 117.3(4) . . ?
N2 C3 C2 125.2(4) . . ?
N2 C3 C4 109.9(4) . . ?
C2 C3 C4 124.9(4) . . ?
C5 C4 C3 107.0(4) . . ?
C4 C5 C6 107.8(4) . . ?
C7 C6 N2 125.4(4) . . ?
C7 C6 C5 125.5(4) . . ?
N2 C6 C5 109.1(4) . . ?
C6 C7 C8 125.2(4) . . ?
C6 C7 C27 117.6(4) . . ?
C8 C7 C27 117.2(4) . . ?
N3 C8 C7 125.6(4) . . ?
N3 C8 C9 109.8(4) . . ?
C7 C8 C9 124.6(4) . . ?
C10 C9 C8 106.7(4) . . ?
C9 C10 C11 108.0(4) . . ?
C12 C11 N3 125.2(4) . . ?
C12 C11 C10 125.5(4) . . ?
N3 C11 C10 109.3(4) . . ?
C11 C12 C13 125.7(4) . . ?
C11 C12 C33 118.0(4) . . ?
C13 C12 C33 116.3(4) . . ?
N4 C13 C12 124.7(4) . . ?
N4 C13 C14 110.3(4) . . ?
C12 C13 C14 125.0(4) . . ?
C15 C14 C13 107.1(4) . . ?
C14 C15 C16 107.5(4) . . ?
C17 C16 N4 124.9(4) . . ?
C17 C16 C15 125.8(4) . . ?
N4 C16 C15 109.2(4) . . ?
C16 C17 C18 126.4(4) . . ?
C16 C17 C39 117.4(4) . . ?
C18 C17 C39 116.1(4) . . ?
N1 C18 C17 123.9(4) . . ?
N1 C18 C19 109.9(4) . . ?
C17 C18 C19 126.1(4) . . ?
C20 C19 C18 107.7(4) . . ?
C19 C20 C1 107.3(4) . . ?
C22 C21 C26 116.5(6) . . ?
C22 C21 C2 122.6(5) . . ?
C26 C21 C2 120.9(6) . . ?
F1 C22 C21 117.7(5) . . ?
F1 C22 C23 120.8(7) . . ?
C21 C22 C23 121.5(8) . . ?
C24 C23 C22 121.3(9) . . ?
C23 C24 C25 119.4(7) . . ?
C24 C25 C26 121.8(9) . . ?
F2 C26 C25 122.3(8) . . ?
F2 C26 C21 118.1(5) . . ?
C25 C26 C21 119.6(9) . . ?
C32 C27 C28 114.6(5) . . ?
C32 C27 C7 123.7(5) . . ?
C28 C27 C7 121.7(5) . . ?
F3 C28 C29 119.5(5) . . ?
F3 C28 C27 117.0(5) . . ?
C29 C28 C27 123.5(6) . . ?
C30 C29 C28 119.4(7) . . ?
C29 C30 C31 120.3(6) . . ?
C32 C31 C30 117.7(6) . . ?
F4 C32 C31 118.5(6) . . ?
F4 C32 C27 117.0(5) . . ?
C31 C32 C27 124.5(6) . . ?
C38 C33 C34 115.2(5) . . ?
C38 C33 C12 122.6(5) . . ?
C34 C33 C12 122.0(5) . . ?
F5 C34 C33 118.2(4) . . ?
F5 C34 C35 118.5(6) . . ?
C33 C34 C35 123.2(6) . . ?
C36 C35 C34 118.8(6) . . ?
C35 C36 C37 121.6(5) . . ?
C36 C37 C38 117.8(7) . . ?
F6 C38 C33 117.9(5) . . ?
F6 C38 C37 118.8(6) . . ?
C33 C38 C37 123.3(7) . . ?
C40 C39 C44 113.9(6) . . ?
C40 C39 C17 122.6(5) . . ?
C44 C39 C17 123.5(5) . . ?
F7 C40 C39 117.8(5) . . ?
F7 C40 C41 118.9(7) . . ?
C39 C40 C41 122.9(7) . . ?
C42 C41 C40 119.9(7) . . ?
C41 C42 C43 118.5(7) . . ?
C42 C43 C44 121.1(9) . . ?
C39 C44 F8 115.7(6) . . ?
C39 C44 C43 123.5(8) . . ?
F8 C44 C43 120.8(8) . . ?
N5 C45 C46 104.9(5) . . ?
N6 C46 C47 122.7(7) . . ?
N6 C46 C45 115.0(5) . . ?
C47 C46 C45 122.3(6) . . ?
C46 C47 C48 118.3(7) . . ?
C49 C48 C47 121.3(6) . . ?
C48 C49 C50 116.0(7) . . ?
N6 C50 C49 122.7(7) . . ?
C52 C51 N5 104.5(5) . . ?
N7 C52 C53 122.3(5) . . ?
N7 C52 C51 115.8(5) . . ?
C53 C52 C51 121.8(6) . . ?
C54 C53 C52 117.6(6) . . ?
C53 C54 C55 120.7(5) . . ?
C54 C55 C56 119.1(6) . . ?
N7 C56 C55 121.6(6) . . ?
C58 C57 N5 109.7(4) . . ?
N8 C58 C59 121.2(6) . . ?
N8 C58 C57 116.1(5) . . ?
C59 C58 C57 122.6(6) . . ?
C60 C59 C58 118.1(7) . . ?
C61 C60 C59 120.1(7) . . ?
C60 C61 C62 119.5(7) . . ?
N8 C62 C61 121.7(6) . . ?

loop_
_geom_bond_atom_site_label_1
_geom_bond_atom_site_label_2
_geom_bond_distance
_geom_bond_site_symmetry_2
_geom_bond_publ_flag
Co1 O1 1.847(4) . ?
Co1 N8 2.064(5) . ?
Co1 N7 2.074(4) . ?
Co1 N6 2.088(5) . ?
Co1 N5 2.176(6) . ?
Fe1 O1 1.747(4) . ?
Fe1 N4 2.102(4) . ?
Fe1 N3 2.103(4) . ?
Fe1 N1 2.112(4) . ?
Fe1 N2 2.123(4) . ?
Cl1 O5 1.360(11) . ?
Cl1 O3 1.383(8) . ?
Cl1 O2 1.383(5) . ?
Cl1 O4 1.395(7) . ?
F1 C22 1.316(8) . ?
F2 C26 1.321(11) . ?
F3 C28 1.357(7) . ?
F4 C32 1.364(7) . ?
F5 C34 1.369(7) . ?
F6 C38 1.344(8) . ?
F7 C40 1.319(8) . ?
F8 C44 1.363(9) . ?
N1 C1 1.387(5) . ?
N1 C18 1.390(6) . ?
N2 C3 1.368(6) . ?
N2 C6 1.394(6) . ?
N3 C8 1.377(6) . ?
N3 C11 1.399(6) . ?
N4 C13 1.373(6) . ?
N4 C16 1.392(6) . ?
N5 C45 1.398(8) . ?
N5 C51 1.539(7) . ?
N5 C57 1.584(7) . ?
N6 C46 1.312(8) . ?
N6 C50 1.336(8) . ?
N7 C52 1.326(7) . ?
N7 C56 1.355(7) . ?
N8 C58 1.338(8) . ?
N8 C62 1.364(8) . ?
C1 C2 1.394(7) . ?
C1 C20 1.446(6) . ?
C2 C3 1.408(7) . ?
C2 C21 1.505(6) . ?
C3 C4 1.449(7) . ?
C4 C5 1.348(7) . ?
C5 C6 1.440(7) . ?
C6 C7 1.385(7) . ?
C7 C8 1.408(7) . ?
C7 C27 1.508(7) . ?
C8 C9 1.457(6) . ?
C9 C10 1.356(7) . ?
C10 C11 1.438(7) . ?
C11 C12 1.391(7) . ?
C12 C13 1.421(7) . ?
C12 C33 1.518(6) . ?
C13 C14 1.448(7) . ?
C14 C15 1.343(7) . ?
C15 C16 1.453(6) . ?
C16 C17 1.385(7) . ?
C17 C18 1.413(6) . ?
C17 C39 1.509(7) . ?
C18 C19 1.426(6) . ?
C19 C20 1.350(7) . ?
C21 C22 1.368(9) . ?
C21 C26 1.394(10) . ?
C22 C23 1.386(9) . ?
C23 C24 1.310(13) . ?
C24 C25 1.341(14) . ?
C25 C26 1.385(10) . ?
C27 C32 1.384(8) . ?
C27 C28 1.414(8) . ?
C28 C29 1.370(8) . ?
C29 C30 1.364(10) . ?
C30 C31 1.420(11) . ?
C31 C32 1.375(9) . ?
C33 C38 1.371(8) . ?
C33 C34 1.373(8) . ?
C34 C35 1.380(7) . ?
C35 C36 1.343(10) . ?
C36 C37 1.360(11) . ?
C37 C38 1.392(9) . ?
C39 C40 1.362(8) . ?
C39 C44 1.362(9) . ?
C40 C41 1.405(10) . ?
C41 C42 1.332(11) . ?
C42 C43 1.341(12) . ?
C43 C44 1.365(10) . ?
C45 C46 1.567(10) . ?
C46 C47 1.367(9) . ?
C47 C48 1.373(11) . ?
C48 C49 1.364(11) . ?
C49 C50 1.408(10) . ?
C51 C52 1.515(8) . ?
C52 C53 1.411(8) . ?
C53 C54 1.364(9) . ?
C54 C55 1.365(9) . ?
C55 C56 1.378(8) . ?
C57 C58 1.505(9) . ?
C58 C59 1.408(9) . ?
C59 C60 1.391(11) . ?
C60 C61 1.366(10) . ?
C61 C62 1.367(9) . ?
